data_7055094
loop_
_publ_author_name
'Zhen, Ni'
'Wu, Kui'
'Li, Qiang'
'Pan, Shilie'
'Gao, Wenhui'
'Yang, Zhihua'

_publ_section_title
;
 Synthesis, structures, and properties of two magnesium silicate fluorides
 Mg5(SiO4)2F2and Mg3SiO4F2
;
_journal_issue 11
_journal_name_full 'New J. Chem.'
_journal_page_first 8866
_journal_paper_doi 10.1039/C5NJ01911G
_journal_volume 39
_journal_year 2015
_chemical_formula_sum 'F2 Mg5 O8 Si2'
_chemical_formula_weight 343.73
_chemical_name_systematic
; 
 ? 
;
_space_group_IT_number 14
_symmetry_cell_setting monoclinic
_symmetry_space_group_name_Hall '-P 2ybc'
_symmetry_space_group_name_H-M 'P 1 21/c 1'
_atom_sites_solution_primary direct
_atom_sites_solution_secondary difmap
_audit_creation_method SHELXL-97
_audit_update_record
;
2015-04-27 deposited with the CCDC.
2015-09-04 downloaded from the CCDC.
;
_cell_angle_alpha 90.00
_cell_angle_beta 109.516(15)
_cell_angle_gamma 90.00
_cell_formula_units_Z 2
_cell_length_a 7.774(2)
_cell_length_b 4.6585(11)
_cell_length_c 10.254(3)
_cell_measurement_reflns_used 1311
_cell_measurement_temperature 296(2)
_cell_measurement_theta_max 27.37
_cell_measurement_theta_min 2.78
_cell_volume 350.02(16)
_computing_cell_refinement 'Bruker SMART'
_computing_data_collection 'Bruker SMART'
_computing_data_reduction 'Bruker SAINT'
_computing_molecular_graphics 'Bruker SHELXTL'
_computing_publication_material 'Bruker SHELXTL'
_computing_structure_refinement 'SHELXL-97 (Sheldrick, 1997)'
_computing_structure_solution 'SHELXS-97 (Sheldrick, 1990)'
_diffrn_ambient_temperature 296(2)
_diffrn_measured_fraction_theta_full 0.990
_diffrn_measured_fraction_theta_max 0.990
_diffrn_measurement_device_type 'CCD area detector'
_diffrn_measurement_method 'phi and omega scans'
_diffrn_radiation_monochromator graphite
_diffrn_radiation_source 'fine-focus sealed tube'
_diffrn_radiation_type MoK\a
_diffrn_radiation_wavelength 0.71073
_diffrn_reflns_av_R_equivalents 0.0535
_diffrn_reflns_av_sigmaI/netI 0.0256
_diffrn_reflns_limit_h_max 9
_diffrn_reflns_limit_h_min -9
_diffrn_reflns_limit_k_max 5
_diffrn_reflns_limit_k_min -5
_diffrn_reflns_limit_l_max 12
_diffrn_reflns_limit_l_min -12
_diffrn_reflns_number 4223
_diffrn_reflns_theta_full 24.96
_diffrn_reflns_theta_max 24.96
_diffrn_reflns_theta_min 2.78
_exptl_absorpt_coefficient_mu 1.033
_exptl_absorpt_correction_T_max 0.0877
_exptl_absorpt_correction_T_min 0.0644
_exptl_absorpt_correction_type multi-scan
_exptl_crystal_colour colorless
_exptl_crystal_density_diffrn 3.262
_exptl_crystal_description block
_exptl_crystal_F_000 340
_exptl_crystal_size_max 0.148
_exptl_crystal_size_mid 0.14
_exptl_crystal_size_min 0.10
_refine_diff_density_max 1.345
_refine_diff_density_min -1.408
_refine_diff_density_rms 0.318
_refine_ls_extinction_coef 0.000(9)
_refine_ls_extinction_expression Fc^*^=kFc[1+0.001xFc^2^\l^3^/sin(2\q)]^-1/4^
_refine_ls_extinction_method SHELXL
_refine_ls_goodness_of_fit_ref 1.181
_refine_ls_matrix_type full
_refine_ls_number_parameters 80
_refine_ls_number_reflns 615
_refine_ls_number_restraints 0
_refine_ls_restrained_S_all 1.181
_refine_ls_R_factor_all 0.0729
_refine_ls_R_factor_gt 0.0671
_refine_ls_shift/su_max 0.000
_refine_ls_shift/su_mean 0.000
_refine_ls_structure_factor_coef Fsqd
_refine_ls_weighting_details 'calc w=1/[\s^2^(Fo^2^)+(0.1129P)^2^+3.1344P] where P=(Fo^2^+2Fc^2^)/3'
_refine_ls_weighting_scheme calc
_refine_ls_wR_factor_gt 0.1935
_refine_ls_wR_factor_ref 0.1981
_reflns_number_gt 549
_reflns_number_total 615
_reflns_threshold_expression >2sigma(I)
_cod_data_source_file c5nj01911g2.cif
_cod_data_source_block 2
_cod_depositor_comments
;
The following automatic conversions were performed:

'_symmetry_cell_setting' value 'Monoclinic' changed to 'monoclinic'
according to
/usr/data/users/saulius/crontab/automatic-downloads/rss-feeds/RSC/lib/dictionaries/cif_core.dic
dictionary named 'cif_core.dic' version 2.4.2 from 2011-04-26.

Automatic conversion script
Id: cif_fix_values 3271 2015-04-21 07:52:19Z andrius 

 Adding full bibliography for 7055094--7055095.cif.
;
_cod_original_cell_volume 350.00(16)
_cod_original_sg_symbol_H-M 'P2(1)/c  '
_cod_database_code 7055094

loop_
_symmetry_equiv_pos_as_xyz
'x, y, z'
'-x, y+1/2, -z+1/2'
'-x, -y, -z'
'x, -y-1/2, z-1/2'

loop_
_atom_site_label
_atom_site_type_symbol
_atom_site_fract_x
_atom_site_fract_y
_atom_site_fract_z
_atom_site_U_iso_or_equiv
_atom_site_adp_type
_atom_site_occupancy
_atom_site_symmetry_multiplicity
_atom_site_calc_flag
_atom_site_refinement_flags
Si1 Si 1.2041(3) 0.0764(5) 0.6445(3) 0.0247(8) Uani 1 1 d .
Mg1 Mg 0.5798(3) 0.4925(4) 0.3867(2) 0.0035(7) Uani 1 1 d .
Mg2 Mg 0.8015(3) 1.0067(4) 0.6730(2) 0.0022(7) Uani 1 1 d .
Mg3 Mg 1.0000 0.5000 0.5000 0.0039(8) Uani 1 2 d S
O1 O 0.7921(6) 0.7692(11) 0.5040(5) 0.0129(12) Uani 1 1 d .
O2 O 0.3708(6) 0.2766(10) 0.2555(4) 0.0081(11) Uani 1 1 d .
O3 O 1.0277(6) 0.2234(11) 0.6664(4) 0.0109(11) Uani 1 1 d .
O4 O 1.2070(6) -0.2594(10) 0.6453(4) 0.0057(11) Uani 1 1 d .
F1 F 0.6026(5) 0.2723(8) 0.5582(4) 0.0071(9) Uani 1 1 d .

loop_
_atom_site_aniso_label
_atom_site_aniso_U_11
_atom_site_aniso_U_22
_atom_site_aniso_U_33
_atom_site_aniso_U_23
_atom_site_aniso_U_13
_atom_site_aniso_U_12
Si1 0.0231(14) 0.0196(14) 0.0293(14) -0.0013(10) 0.0061(10) -0.0001(9)
Mg1 0.0037(12) 0.0045(13) 0.0029(12) 0.0004(8) 0.0020(9) -0.0004(8)
Mg2 0.0030(12) 0.0024(12) 0.0012(12) 0.0002(7) 0.0009(9) -0.0007(8)
Mg3 0.0024(15) 0.0064(16) 0.0026(16) 0.0016(11) 0.0006(12) 0.0007(11)
O1 0.001(2) 0.015(3) 0.020(3) -0.015(2) 0.0008(19) -0.001(2)
O2 0.011(2) 0.008(2) 0.008(2) -0.0048(18) 0.0064(19) -0.0047(19)
O3 0.016(3) 0.013(2) 0.003(2) -0.0007(19) 0.0025(19) -0.007(2)
O4 0.004(2) 0.007(2) 0.005(2) 0.0011(17) 0.0001(18) 0.0007(18)
F1 0.0092(19) 0.008(2) 0.0048(19) 0.0026(14) 0.0030(15) 0.0015(15)

loop_
_atom_type_symbol
_atom_type_description
_atom_type_scat_dispersion_real
_atom_type_scat_dispersion_imag
_atom_type_scat_source
O O 0.0106 0.0060 'International Tables Vol C Tables 4.2.6.8 and 6.1.1.4'
F F 0.0171 0.0103 'International Tables Vol C Tables 4.2.6.8 and 6.1.1.4'
Mg Mg 0.0486 0.0363 'International Tables Vol C Tables 4.2.6.8 and 6.1.1.4'
Si Si 0.0817 0.0704 'International Tables Vol C Tables 4.2.6.8 and 6.1.1.4'

loop_
_geom_angle_atom_site_label_1
_geom_angle_atom_site_label_2
_geom_angle_atom_site_label_3
_geom_angle
_geom_angle_site_symmetry_1
_geom_angle_site_symmetry_3
O4 Si1 O2 115.2(3) . 4_666
O4 Si1 O3 115.8(3) . .
O2 Si1 O3 104.4(3) 4_666 .
O4 Si1 O1 115.1(3) . 3_766
O2 Si1 O1 102.0(3) 4_666 3_766
O3 Si1 O1 102.5(3) . 3_766
O4 Si1 Mg1 137.3(2) . 3_766
O2 Si1 Mg1 50.66(18) 4_666 3_766
O3 Si1 Mg1 107.0(2) . 3_766
O1 Si1 Mg1 51.68(17) 3_766 3_766
O4 Si1 Mg2 136.8(2) . 2_746
O2 Si1 Mg2 52.09(18) 4_666 2_746
O3 Si1 Mg2 52.38(18) . 2_746
O1 Si1 Mg2 108.1(2) 3_766 2_746
Mg1 Si1 Mg2 72.02(8) 3_766 2_746
O4 Si1 Mg1 83.47(19) . 4_666
O2 Si1 Mg1 31.77(18) 4_666 4_666
O3 Si1 Mg1 122.7(2) . 4_666
O1 Si1 Mg1 117.47(19) 3_766 4_666
Mg1 Si1 Mg1 73.77(8) 3_766 4_666
Mg2 Si1 Mg1 76.10(8) 2_746 4_666
O4 Si1 Mg1 33.69(17) . 3_756
O2 Si1 Mg1 95.72(19) 4_666 3_756
O3 Si1 Mg1 149.5(2) . 3_756
O1 Si1 Mg1 95.39(19) 3_766 3_756
Mg1 Si1 Mg1 103.56(10) 3_766 3_756
Mg2 Si1 Mg1 142.82(11) 2_746 3_756
Mg1 Si1 Mg1 67.47(7) 4_666 3_756
O4 Si1 Mg3 34.10(17) . 1_545
O2 Si1 Mg3 149.3(2) 4_666 1_545
O3 Si1 Mg3 96.1(2) . 1_545
O1 Si1 Mg3 95.42(19) 3_766 1_545
Mg1 Si1 Mg3 142.67(10) 3_766 1_545
Mg2 Si1 Mg3 143.47(10) 2_746 1_545
Mg1 Si1 Mg3 117.52(8) 4_666 1_545
Mg1 Si1 Mg3 57.26(6) 3_756 1_545
O4 Si1 Mg2 84.99(19) . 1_545
O2 Si1 Mg2 124.40(19) 4_666 1_545
O3 Si1 Mg2 31.00(18) . 1_545
O1 Si1 Mg2 115.42(18) 3_766 1_545
Mg1 Si1 Mg2 137.60(10) 3_766 1_545
Mg2 Si1 Mg2 77.15(8) 2_746 1_545
Mg1 Si1 Mg2 125.74(10) 4_666 1_545
Mg1 Si1 Mg2 118.53(9) 3_756 1_545
Mg3 Si1 Mg2 67.49(6) 1_545 1_545
O4 Si1 Mg2 35.42(17) . 2_736
O2 Si1 Mg2 96.07(19) 4_666 2_736
O3 Si1 Mg2 95.21(19) . 2_736
O1 Si1 Mg2 150.5(2) 3_766 2_736
Mg1 Si1 Mg2 143.25(11) 3_766 2_736
Mg2 Si1 Mg2 101.35(10) 2_746 2_736
Mg1 Si1 Mg2 69.60(7) 4_666 2_736
Mg1 Si1 Mg2 59.50(7) 3_756 2_736
Mg3 Si1 Mg2 59.02(6) 1_545 2_736
Mg2 Si1 Mg2 70.69(7) 1_545 2_736
O4 Si1 Mg2 83.21(19) . 3_766
O2 Si1 Mg2 120.52(19) 4_666 3_766
O3 Si1 Mg2 117.38(19) . 3_766
O1 Si1 Mg2 31.99(17) 3_766 3_766
Mg1 Si1 Mg2 76.81(8) 3_766 3_766
Mg2 Si1 Mg2 140.02(10) 2_746 3_766
Mg1 Si1 Mg2 118.25(9) 4_666 3_766
Mg1 Si1 Mg2 68.64(7) 3_756 3_766
Mg3 Si1 Mg2 66.51(6) 1_545 3_766
Mg2 Si1 Mg2 112.63(8) 1_545 3_766
Mg2 Si1 Mg2 118.57(8) 2_736 3_766
F1 Mg1 O2 98.50(19) . .
F1 Mg1 F1 84.04(17) . 3_666
O2 Mg1 F1 88.43(18) . 3_666
F1 Mg1 O4 91.68(18) . 3_756
O2 Mg1 O4 98.1(2) . 3_756
F1 Mg1 O4 172.67(19) 3_666 3_756
F1 Mg1 O2 162.9(2) . 2_655
O2 Mg1 O2 98.39(14) . 2_655
F1 Mg1 O2 99.27(18) 3_666 2_655
O4 Mg1 O2 83.12(19) 3_756 2_655
F1 Mg1 O1 89.40(19) . .
O2 Mg1 O1 171.7(2) . .
F1 Mg1 O1 89.87(17) 3_666 .
O4 Mg1 O1 84.11(19) 3_756 .
O2 Mg1 O1 73.9(2) 2_655 .
F1 Mg1 Si1 127.68(15) . 3_766
O2 Mg1 Si1 133.67(17) . 3_766
F1 Mg1 Si1 98.77(14) 3_666 3_766
O4 Mg1 Si1 79.13(15) 3_756 3_766
O2 Mg1 Si1 35.31(15) 2_655 3_766
O1 Mg1 Si1 38.75(15) . 3_766
F1 Mg1 Mg1 42.33(11) . 3_666
O2 Mg1 Mg1 94.61(16) . 3_666
F1 Mg1 Mg1 41.71(11) 3_666 3_666
O4 Mg1 Mg1 133.72(17) 3_756 3_666
O2 Mg1 Mg1 138.45(17) 2_655 3_666
O1 Mg1 Mg1 89.52(16) . 3_666
Si1 Mg1 Mg1 120.81(12) 3_766 3_666
F1 Mg1 Si1 115.37(14) . 4_465
O2 Mg1 Si1 24.36(15) . 4_465
F1 Mg1 Si1 73.92(13) 3_666 4_465
O4 Mg1 Si1 113.35(15) 3_756 4_465
O2 Mg1 Si1 81.58(16) 2_655 4_465
O1 Mg1 Si1 147.98(17) . 4_465
Si1 Mg1 Si1 115.51(10) 3_766 4_465
Mg1 Mg1 Si1 95.69(11) 3_666 4_465
F1 Mg1 Mg2 133.91(14) . 4_575
O2 Mg1 Mg2 92.41(14) . 4_575
F1 Mg1 Mg2 141.19(14) 3_666 4_575
O4 Mg1 Mg2 42.33(13) 3_756 4_575
O2 Mg1 Mg2 42.24(13) 2_655 4_575
O1 Mg1 Mg2 83.84(15) . 4_575
Si1 Mg1 Mg2 54.67(7) 3_766 4_575
Mg1 Mg1 Mg2 172.57(12) 3_666 4_575
Si1 Mg1 Mg2 91.71(8) 4_465 4_575
F1 Mg1 Si1 76.56(13) . 3_756
O2 Mg1 Si1 81.51(15) . 3_756
F1 Mg1 Si1 156.48(14) 3_666 3_756
O4 Mg1 Si1 24.44(13) 3_756 3_756
O2 Mg1 Si1 103.18(15) 2_655 3_756
O1 Mg1 Si1 102.94(15) . 3_756
Si1 Mg1 Si1 103.56(10) 3_766 3_756
Mg1 Mg1 Si1 117.73(11) 3_666 3_756
Si1 Mg1 Si1 102.42(9) 4_465 3_756
Mg2 Mg1 Si1 60.94(7) 4_575 3_756
F1 Mg1 Mg1 105.36(12) . 2_645
O2 Mg1 Mg1 31.17(13) . 2_645
F1 Mg1 Mg1 119.14(16) 3_666 2_645
O4 Mg1 Mg1 67.73(13) 3_756 2_645
O2 Mg1 Mg1 87.81(16) 2_655 2_645
O1 Mg1 Mg1 148.18(17) . 2_645
Si1 Mg1 Mg1 117.54(11) 3_766 2_645
Mg1 Mg1 Mg1 120.45(12) 3_666 2_645
Si1 Mg1 Mg1 47.28(7) 4_465 2_645
Mg2 Mg1 Mg1 65.51(8) 4_575 2_645
Si1 Mg1 Mg1 55.51(6) 3_756 2_645
F1 Mg2 O1 91.93(19) 1_565 .
F1 Mg2 O3 100.20(19) 1_565 1_565
O1 Mg2 O3 91.5(2) . 1_565
F1 Mg2 O2 97.48(18) 1_565 3_666
O1 Mg2 O2 96.1(2) . 3_666
O3 Mg2 O2 160.5(2) 1_565 3_666
F1 Mg2 O4 87.48(17) 1_565 2_766
O1 Mg2 O4 175.4(2) . 2_766
O3 Mg2 O4 93.07(19) 1_565 2_766
O2 Mg2 O4 79.46(18) 3_666 2_766
F1 Mg2 O3 164.56(19) 1_565 2_756
O1 Mg2 O3 98.8(2) . 2_756
O3 Mg2 O3 90.60(13) 1_565 2_756
O2 Mg2 O3 70.5(2) 3_666 2_756
O4 Mg2 O3 80.90(18) 2_766 2_756
F1 Mg2 Si1 131.18(14) 1_565 2_756
O1 Mg2 Si1 100.28(18) . 2_756
O3 Mg2 Si1 126.18(17) 1_565 2_756
O2 Mg2 Si1 34.65(14) 3_666 2_756
O4 Mg2 Si1 76.77(14) 2_766 2_756
O3 Mg2 Si1 35.89(14) 2_756 2_756
F1 Mg2 Mg3 128.71(13) 1_565 2_756
O1 Mg2 Mg3 139.17(16) . 2_756
O3 Mg2 Mg3 85.44(14) 1_565 2_756
O2 Mg2 Mg3 77.04(13) 3_666 2_756
O4 Mg2 Mg3 41.23(12) 2_766 2_756
O3 Mg2 Mg3 40.66(13) 2_756 2_756
Si1 Mg2 Mg3 52.42(6) 2_756 2_756
F1 Mg2 Mg1 85.19(12) 1_565 4_576
O1 Mg2 Mg1 134.97(16) . 4_576
O3 Mg2 Mg1 133.25(15) 1_565 4_576
O2 Mg2 Mg1 40.41(13) 3_666 4_576
O4 Mg2 Mg1 40.42(13) 2_766 4_576
O3 Mg2 Mg1 79.37(14) 2_756 4_576
Si1 Mg2 Mg1 53.31(7) 2_756 4_576
Mg3 Mg2 Mg1 57.56(5) 2_756 4_576
F1 Mg2 Si1 117.25(13) 1_565 1_565
O1 Mg2 Si1 74.94(14) . 1_565
O3 Mg2 Si1 23.95(15) 1_565 1_565
O2 Mg2 Si1 144.06(16) 3_666 1_565
O4 Mg2 Si1 109.37(14) 2_766 1_565
O3 Mg2 Si1 76.52(15) 2_756 1_565
Si1 Mg2 Si1 111.57(9) 2_756 1_565
Mg3 Mg2 Si1 87.32(7) 2_756 1_565
Mg1 Mg2 Si1 144.40(9) 4_576 1_565
F1 Mg2 Si1 71.43(13) 1_565 2_766
O1 Mg2 Si1 158.16(18) . 2_766
O3 Mg2 Si1 78.10(16) 1_565 2_766
O2 Mg2 Si1 99.96(14) 3_666 2_766
O4 Mg2 Si1 24.59(13) 2_766 2_766
O3 Mg2 Si1 100.44(15) 2_756 2_766
Si1 Mg2 Si1 101.35(10) 2_756 2_766
Mg3 Mg2 Si1 59.90(6) 2_756 2_766
Mg1 Mg2 Si1 59.56(7) 4_576 2_766
Si1 Mg2 Si1 99.68(9) 1_565 2_766
F1 Mg2 Si1 74.88(12) 1_565 3_766
O1 Mg2 Si1 26.14(16) . 3_766
O3 Mg2 Si1 75.57(14) 1_565 3_766
O2 Mg2 Si1 117.37(15) 3_666 3_766
O4 Mg2 Si1 156.66(15) 2_766 3_766
O3 Mg2 Si1 118.89(15) 2_756 3_766
Si1 Mg2 Si1 126.41(8) 2_756 3_766
Mg3 Mg2 Si1 152.63(8) 2_756 3_766
Mg1 Mg2 Si1 148.20(9) 4_576 3_766
Si1 Mg2 Si1 67.37(8) 1_565 3_766
Si1 Mg2 Si1 132.18(8) 2_766 3_766
O1 Mg3 O1 180.0(3) 3_766 .
O1 Mg3 O3 76.9(2) 3_766 .
O1 Mg3 O3 103.1(2) . .
O1 Mg3 O3 103.1(2) 3_766 3_766
O1 Mg3 O3 76.9(2) . 3_766
O3 Mg3 O3 180.000(1) . 3_766
O1 Mg3 O4 85.35(17) 3_766 1_565
O1 Mg3 O4 94.65(17) . 1_565
O3 Mg3 O4 84.56(17) . 1_565
O3 Mg3 O4 95.44(17) 3_766 1_565
O1 Mg3 O4 94.65(17) 3_766 3_756
O1 Mg3 O4 85.35(17) . 3_756
O3 Mg3 O4 95.44(17) . 3_756
O3 Mg3 O4 84.56(17) 3_766 3_756
O4 Mg3 O4 180.0 1_565 3_756
O1 Mg3 Si1 140.33(15) 3_766 3_766
O1 Mg3 Si1 39.67(15) . 3_766
O3 Mg3 Si1 142.52(14) . 3_766
O3 Mg3 Si1 37.48(14) 3_766 3_766
O4 Mg3 Si1 99.89(13) 1_565 3_766
O4 Mg3 Si1 80.11(13) 3_756 3_766
O1 Mg3 Mg1 43.36(13) 3_766 3_766
O1 Mg3 Mg1 136.64(13) . 3_766
O3 Mg3 Mg1 83.81(14) . 3_766
O3 Mg3 Mg1 96.19(14) 3_766 3_766
O4 Mg3 Mg1 42.78(12) 1_565 3_766
O4 Mg3 Mg1 137.22(12) 3_756 3_766
Si1 Mg3 Mg1 124.29(6) 3_766 3_766
O1 Mg3 Mg2 85.38(14) 3_766 2_746
O1 Mg3 Mg2 94.62(14) . 2_746
O3 Mg3 Mg2 42.81(13) . 2_746
O3 Mg3 Mg2 137.19(13) 3_766 2_746
O4 Mg3 Mg2 42.80(13) 1_565 2_746
O4 Mg3 Mg2 137.20(12) 3_756 2_746
Si1 Mg3 Mg2 124.69(6) 3_766 2_746
Mg1 Mg3 Mg2 61.55(5) 3_766 2_746
O1 Mg3 Mg2 94.62(14) 3_766 4_575
O1 Mg3 Mg2 85.38(14) . 4_575
O3 Mg3 Mg2 137.19(13) . 4_575
O3 Mg3 Mg2 42.81(13) 3_766 4_575
O4 Mg3 Mg2 137.20(13) 1_565 4_575
O4 Mg3 Mg2 42.80(12) 3_756 4_575
Si1 Mg3 Mg2 55.31(6) 3_766 4_575
Mg1 Mg3 Mg2 118.45(5) 3_766 4_575
Mg2 Mg3 Mg2 180.0 2_746 4_575
O1 Mg3 Si1 75.64(14) 3_766 3_756
O1 Mg3 Si1 104.36(14) . 3_756
O3 Mg3 Si1 76.23(13) . 3_756
O3 Mg3 Si1 103.77(13) 3_766 3_756
O4 Mg3 Si1 155.48(13) 1_565 3_756
O4 Mg3 Si1 24.52(13) 3_756 3_756
Si1 Mg3 Si1 104.63(8) 3_766 3_756
Mg1 Mg3 Si1 118.74(6) 3_766 3_756
Mg2 Mg3 Si1 118.91(6) 2_746 3_756
Mg2 Mg3 Si1 61.09(6) 4_575 3_756
O1 Mg3 Si1 104.36(14) 3_766 1_565
O1 Mg3 Si1 75.64(14) . 1_565
O3 Mg3 Si1 103.77(13) . 1_565
O3 Mg3 Si1 76.23(13) 3_766 1_565
O4 Mg3 Si1 24.52(13) 1_565 1_565
O4 Mg3 Si1 155.48(13) 3_756 1_565
Si1 Mg3 Si1 75.37(8) 3_766 1_565
Mg1 Mg3 Si1 61.26(6) 3_766 1_565
Mg2 Mg3 Si1 61.09(6) 2_746 1_565
Mg2 Mg3 Si1 118.91(6) 4_575 1_565
Si1 Mg3 Si1 180.00(5) 3_756 1_565
Si1 O1 Mg2 121.9(3) 3_766 .
Si1 O1 Mg3 89.5(2) 3_766 .
Mg2 O1 Mg3 122.9(2) . .
Si1 O1 Mg1 89.6(2) 3_766 .
Mg2 O1 Mg1 127.7(2) . .
Mg3 O1 Mg1 94.9(2) . .
Si1 O2 Mg1 123.9(3) 4_465 .
Si1 O2 Mg1 94.0(2) 4_465 2_645
Mg1 O2 Mg1 119.3(2) . 2_645
Si1 O2 Mg2 93.3(2) 4_465 3_666
Mg1 O2 Mg2 122.1(2) . 3_666
Mg1 O2 Mg2 97.3(2) 2_645 3_666
Si1 O3 Mg2 125.0(3) . 1_545
Si1 O3 Mg3 90.5(2) . .
Mg2 O3 Mg3 118.4(2) 1_545 .
Si1 O3 Mg2 91.7(2) . 2_746
Mg2 O3 Mg2 125.9(2) 1_545 2_746
Mg3 O3 Mg2 96.5(2) . 2_746
Si1 O4 Mg1 121.9(3) . 3_756
Si1 O4 Mg3 121.4(3) . 1_545
Mg1 O4 Mg3 94.05(19) 3_756 1_545
Si1 O4 Mg2 120.0(3) . 2_736
Mg1 O4 Mg2 97.2(2) 3_756 2_736
Mg3 O4 Mg2 95.97(19) 1_545 2_736
Mg1 F1 Mg1 95.96(17) . 3_666
Mg1 F1 Mg2 130.86(19) . 1_545
Mg1 F1 Mg2 129.92(19) 3_666 1_545

loop_
_geom_bond_atom_site_label_1
_geom_bond_atom_site_label_2
_geom_bond_distance
_geom_bond_site_symmetry_2
Si1 O4 1.564(5) .
Si1 O2 1.567(5) 4_666
Si1 O3 1.614(5) .
Si1 O1 1.693(6) 3_766
Si1 Mg1 2.705(3) 3_766
Si1 Mg2 2.752(3) 2_746
Si1 Mg1 3.155(3) 4_666
Si1 Mg1 3.211(3) 3_756
Si1 Mg3 3.217(3) 1_545
Si1 Mg2 3.255(3) 1_545
Si1 Mg2 3.255(3) 2_736
Si1 Mg2 3.265(3) 3_766
Mg1 F1 1.992(4) .
Mg1 O2 2.000(5) .
Mg1 F1 2.016(4) 3_666
Mg1 O4 2.097(5) 3_756
Mg1 O2 2.097(5) 2_655
Mg1 O1 2.123(5) .
Mg1 Si1 2.705(3) 3_766
Mg1 Mg1 2.978(4) 3_666
Mg1 Si1 3.155(3) 4_465
Mg1 Mg2 3.209(3) 4_575
Mg1 Si1 3.211(3) 3_756
Mg1 Mg1 3.536(3) 2_645
Mg2 F1 2.023(4) 1_565
Mg2 O1 2.037(5) .
Mg2 O3 2.048(5) 1_565
Mg2 O2 2.175(5) 3_666
Mg2 O4 2.178(5) 2_766
Mg2 O3 2.181(5) 2_756
Mg2 Si1 2.752(3) 2_756
Mg2 Mg3 3.188(2) 2_756
Mg2 Mg1 3.209(3) 4_576
Mg2 Si1 3.255(3) 1_565
Mg2 Si1 3.255(3) 2_766
Mg2 Si1 3.265(3) 3_766
Mg3 O1 2.057(4) 3_766
Mg3 O1 2.057(4) .
Mg3 O3 2.091(5) .
Mg3 O3 2.091(5) 3_766
Mg3 O4 2.113(4) 1_565
Mg3 O4 2.113(4) 3_756
Mg3 Si1 2.653(2) 3_766
Mg3 Mg1 3.080(2) 3_766
Mg3 Mg2 3.188(2) 2_746
Mg3 Mg2 3.188(2) 4_575
Mg3 Si1 3.217(3) 3_756
Mg3 Si1 3.217(3) 1_565
O1 Si1 1.693(6) 3_766
O2 Si1 1.567(5) 4_465
O2 Mg1 2.097(5) 2_645
O2 Mg2 2.175(5) 3_666
O3 Mg2 2.048(5) 1_545
O3 Mg2 2.181(5) 2_746
O4 Mg1 2.097(5) 3_756
O4 Mg3 2.113(4) 1_545
O4 Mg2 2.178(5) 2_736
F1 Mg1 2.016(4) 3_666
F1 Mg2 2.023(4) 1_545
